data_4064958
loop_
_publ_author_name
'Kundu, Sabuj'
'Brennessel, William W.'
'Jones, William D.'

_publ_section_title
;
 C--S Bond Activation of Thioesters Using Platinum(0)
;
_journal_issue 19
_journal_name_full Organometallics
_journal_page_first 5147
_journal_paper_doi 10.1021/om200452z
_journal_volume 30
_journal_year 2011
_chemical_formula_moiety 'C16 H38 P2 Pt S'
_chemical_formula_sum 'C16 H38 P2 Pt S'
_chemical_formula_weight 519.55
_chemical_name_common jonsk27
_chemical_name_systematic
; 
 (dippe)Pt(Me)(SMe)
;
_space_group_IT_number 29
_symmetry_cell_setting orthorhombic
_symmetry_space_group_name_Hall 'P 2c -2ac'
_symmetry_space_group_name_H-M 'P c a 21'
_atom_sites_solution_hydrogens geom
_atom_sites_solution_primary direct
_atom_sites_solution_secondary difmap
_audit_creation_method SHELXL-97
_cell_angle_alpha 90.00
_cell_angle_beta 90.00
_cell_angle_gamma 90.00
_cell_formula_units_Z 8
_cell_length_a 15.3317(16)
_cell_length_b 13.6601(14)
_cell_length_c 19.549(2)
_cell_measurement_reflns_used 4065
_cell_measurement_temperature 100.0(1)
_cell_measurement_theta_max 26.07
_cell_measurement_theta_min 2.25
_cell_volume 4094.2(7)
_computing_cell_refinement 'SAINT (Bruker, 2009)'
_computing_data_collection 'APEX2 (Bruker, 2010)'
_computing_data_reduction 'SAINT (Bruker, 2009)'
_computing_molecular_graphics 'SHELXTL (Sheldrick, 2008)'
_computing_publication_material 'SHELXTL (Sheldrick, 2008)'
_computing_structure_refinement 'SHELXL-97 (Sheldrick, 2008)'
_computing_structure_solution 'SIR97 (Altomare et al., 1999)'
_diffrn_ambient_temperature 100.0(1)
_diffrn_measured_fraction_theta_full 1.000
_diffrn_measured_fraction_theta_max 1.000
_diffrn_measurement_device_type 'Bruker SMART APEX II CCD Platform'
_diffrn_measurement_method 'area detector, \w scans per \f'
_diffrn_radiation_monochromator graphite
_diffrn_radiation_source 'fine-focus sealed tube'
_diffrn_radiation_type MoK\a
_diffrn_radiation_wavelength 0.71073
_diffrn_reflns_av_R_equivalents 0.1396
_diffrn_reflns_av_sigmaI/netI 0.0957
_diffrn_reflns_limit_h_max 19
_diffrn_reflns_limit_h_min -19
_diffrn_reflns_limit_k_max 17
_diffrn_reflns_limit_k_min -17
_diffrn_reflns_limit_l_max 25
_diffrn_reflns_limit_l_min -25
_diffrn_reflns_number 52672
_diffrn_reflns_theta_full 27.48
_diffrn_reflns_theta_max 27.48
_diffrn_reflns_theta_min 1.49
_diffrn_standards_number 0
_exptl_absorpt_coefficient_mu 7.105
_exptl_absorpt_correction_T_max 0.6752
_exptl_absorpt_correction_T_min 0.2804
_exptl_absorpt_correction_type multi-scan
_exptl_absorpt_process_details 'SADABS (Sheldrick, 2008)'
_exptl_crystal_colour colorless
_exptl_crystal_density_diffrn 1.686
_exptl_crystal_density_method 'not measured'
_exptl_crystal_description block
_exptl_crystal_F_000 2064
_exptl_crystal_size_max 0.24
_exptl_crystal_size_mid 0.10
_exptl_crystal_size_min 0.06
_refine_diff_density_max 8.731
_refine_diff_density_min -2.207
_refine_diff_density_rms 0.277
_refine_ls_abs_structure_details 'Flack H D (1983), 4332 Friedel pairs, Acta Cryst. A39, 876-881'
_refine_ls_abs_structure_Flack 0.00(2)
_refine_ls_extinction_method none
_refine_ls_goodness_of_fit_ref 1.008
_refine_ls_hydrogen_treatment constr
_refine_ls_matrix_type full
_refine_ls_number_parameters 376
_refine_ls_number_reflns 9163
_refine_ls_number_restraints 1
_refine_ls_restrained_S_all 1.008
_refine_ls_R_factor_all 0.1052
_refine_ls_R_factor_gt 0.0697
_refine_ls_shift/su_max 0.001
_refine_ls_shift/su_mean 0.000
_refine_ls_structure_factor_coef Fsqd
_refine_ls_weighting_details 'calc w=1/[\s^2^(Fo^2^)+(0.1098P)^2^+0.0000P] where P=(Fo^2^+2Fc^2^)/3'
_refine_ls_weighting_scheme calc
_refine_ls_wR_factor_gt 0.1598
_refine_ls_wR_factor_ref 0.1858
_reflns_number_gt 6510
_reflns_number_total 9163
_reflns_threshold_expression >2sigma(I)
_cod_data_source_file om200452z_si_002.cif
_cod_data_source_block jonsk27_3a
_cod_database_code 4064958

loop_
_symmetry_equiv_pos_as_xyz
'x, y, z'
'-x, -y, z+1/2'
'x+1/2, -y, z'
'-x+1/2, y, z+1/2'

loop_
_atom_site_label
_atom_site_type_symbol
_atom_site_fract_x
_atom_site_fract_y
_atom_site_fract_z
_atom_site_U_iso_or_equiv
_atom_site_adp_type
_atom_site_occupancy
_atom_site_symmetry_multiplicity
_atom_site_calc_flag
_atom_site_refinement_flags
Pt1 Pt 0.32649(4) 0.93226(4) 0.13274(3) 0.02413(16) Uani 1 1 d .
P1 P 0.4249(3) 1.0084(4) 0.0682(2) 0.0289(10) Uani 1 1 d .
P2 P 0.3635(3) 1.0378(3) 0.2181(2) 0.0255(9) Uani 1 1 d .
S1 S 0.2165(3) 0.8654(3) 0.2013(3) 0.0295(10) Uani 1 1 d .
C1 C 0.1706(13) 0.7549(12) 0.1621(11) 0.038(5) Uani 1 1 d .
H1A H 0.1265 0.7268 0.1926 0.057 Uiso 1 1 calc R
H1B H 0.2171 0.7070 0.1545 0.057 Uiso 1 1 calc R
H1C H 0.1435 0.7718 0.1183 0.057 Uiso 1 1 calc R
C2 C 0.3041(14) 0.8297(15) 0.0526(11) 0.038(5) Uani 1 1 d .
H2A H 0.3373 0.8493 0.0119 0.057 Uiso 1 1 calc R
H2B H 0.2418 0.8282 0.0415 0.057 Uiso 1 1 calc R
H2C H 0.3231 0.7645 0.0673 0.057 Uiso 1 1 calc R
C3 C 0.4824(14) 1.0982(16) 0.1198(13) 0.052(6) Uani 1 1 d .
H3A H 0.5387 1.0696 0.1346 0.062 Uiso 1 1 calc R
H3B H 0.4957 1.1558 0.0908 0.062 Uiso 1 1 calc R
C4 C 0.4341(13) 1.1323(18) 0.1818(10) 0.041(5) Uani 1 1 d .
H4A H 0.3982 1.1899 0.1695 0.049 Uiso 1 1 calc R
H4B H 0.4767 1.1533 0.2170 0.049 Uiso 1 1 calc R
C5 C 0.3802(15) 1.0852(17) -0.0030(10) 0.045(4) Uani 1 1 d .
H5A H 0.4294 1.1237 -0.0232 0.054 Uiso 1 1 calc R
C6 C 0.3140(14) 1.1561(17) 0.0243(10) 0.045(4) Uani 1 1 d .
H6A H 0.2994 1.2040 -0.0112 0.067 Uiso 1 1 calc R
H6B H 0.3380 1.1901 0.0642 0.067 Uiso 1 1 calc R
H6C H 0.2612 1.1205 0.0376 0.067 Uiso 1 1 calc R
C7 C 0.3413(16) 1.020(2) -0.0596(13) 0.062(7) Uani 1 1 d .
H7A H 0.3248 1.0609 -0.0988 0.093 Uiso 1 1 calc R
H7B H 0.2896 0.9862 -0.0420 0.093 Uiso 1 1 calc R
H7C H 0.3848 0.9717 -0.0741 0.093 Uiso 1 1 calc R
C8 C 0.5091(11) 0.9348(15) 0.0261(10) 0.035(4) Uani 1 1 d .
H8A H 0.4819 0.8999 -0.0135 0.042 Uiso 1 1 calc R
C9 C 0.5457(13) 0.8588(14) 0.0748(10) 0.035(5) Uani 1 1 d .
H9A H 0.5916 0.8214 0.0517 0.053 Uiso 1 1 calc R
H9B H 0.4990 0.8143 0.0891 0.053 Uiso 1 1 calc R
H9C H 0.5702 0.8916 0.1150 0.053 Uiso 1 1 calc R
C10 C 0.5864(17) 0.997(2) -0.0010(17) 0.073(9) Uani 1 1 d .
H10A H 0.6316 0.9539 -0.0196 0.110 Uiso 1 1 calc R
H10B H 0.6109 1.0360 0.0365 0.110 Uiso 1 1 calc R
H10C H 0.5656 1.0411 -0.0371 0.110 Uiso 1 1 calc R
C11 C 0.2742(12) 1.1047(13) 0.2607(9) 0.030(4) Uani 1 1 d .
H11A H 0.2363 1.0537 0.2823 0.036 Uiso 1 1 calc R
C12 C 0.2194(10) 1.1527(13) 0.2068(10) 0.030(4) Uani 1 1 d .
H12A H 0.1665 1.1796 0.2278 0.045 Uiso 1 1 calc R
H12B H 0.2033 1.1043 0.1721 0.045 Uiso 1 1 calc R
H12C H 0.2527 1.2058 0.1854 0.045 Uiso 1 1 calc R
C13 C 0.3008(14) 1.1743(15) 0.3186(10) 0.040(5) Uani 1 1 d .
H13A H 0.2491 1.2084 0.3359 0.060 Uiso 1 1 calc R
H13B H 0.3428 1.2223 0.3012 0.060 Uiso 1 1 calc R
H13C H 0.3275 1.1367 0.3558 0.060 Uiso 1 1 calc R
C14 C 0.4312(11) 0.9917(12) 0.2904(8) 0.025(4) Uani 1 1 d .
H14A H 0.4460 1.0470 0.3219 0.030 Uiso 1 1 calc R
C15 C 0.5151(14) 0.9431(14) 0.2653(10) 0.037(4) Uani 1 1 d .
H15A H 0.5418 0.9064 0.3029 0.056 Uiso 1 1 calc R
H15B H 0.5557 0.9934 0.2492 0.056 Uiso 1 1 calc R
H15C H 0.5014 0.8983 0.2276 0.056 Uiso 1 1 calc R
C16 C 0.3752(14) 0.9134(13) 0.3298(10) 0.037(4) Uani 1 1 d .
H16A H 0.4132 0.8746 0.3597 0.055 Uiso 1 1 calc R
H16B H 0.3465 0.8700 0.2968 0.055 Uiso 1 1 calc R
H16C H 0.3309 0.9466 0.3575 0.055 Uiso 1 1 calc R
Pt2 Pt 0.40596(4) 0.43949(4) 0.37487(3) 0.02296(15) Uani 1 1 d .
P3 P 0.3126(3) 0.5309(4) 0.4347(3) 0.0289(10) Uani 1 1 d .
P4 P 0.3777(3) 0.5412(3) 0.2847(2) 0.0252(9) Uani 1 1 d .
S2 S 0.5146(3) 0.3589(3) 0.3118(2) 0.0287(10) Uani 1 1 d .
C17 C 0.5543(12) 0.2525(13) 0.3563(9) 0.035(4) Uani 1 1 d .
H17A H 0.5984 0.2196 0.3282 0.053 Uiso 1 1 calc R
H17B H 0.5058 0.2076 0.3651 0.053 Uiso 1 1 calc R
H17C H 0.5805 0.2725 0.3999 0.053 Uiso 1 1 calc R
C18 C 0.4195(15) 0.3377(15) 0.4583(10) 0.041(5) Uani 1 1 d .
H18A H 0.3919 0.3650 0.4993 0.062 Uiso 1 1 calc R
H18B H 0.4816 0.3262 0.4672 0.062 Uiso 1 1 calc R
H18C H 0.3912 0.2758 0.4462 0.062 Uiso 1 1 calc R
C19 C 0.2593(11) 0.6199(11) 0.3794(13) 0.036(4) Uani 1 1 d .
H19A H 0.2022 0.5935 0.3647 0.043 Uiso 1 1 calc R
H19B H 0.2485 0.6806 0.4057 0.043 Uiso 1 1 calc R
C20 C 0.3132(13) 0.6439(13) 0.3171(11) 0.035(5) Uani 1 1 d .
H20A H 0.3532 0.6985 0.3285 0.042 Uiso 1 1 calc R
H20B H 0.2738 0.6668 0.2803 0.042 Uiso 1 1 calc R
C21 C 0.3589(12) 0.6041(13) 0.5034(11) 0.035(4) Uani 1 1 d .
H21A H 0.3117 0.6463 0.5229 0.043 Uiso 1 1 calc R
C22 C 0.4336(17) 0.6720(19) 0.4761(13) 0.062(7) Uani 1 1 d .
H22A H 0.4113 0.7387 0.4706 0.093 Uiso 1 1 calc R
H22B H 0.4542 0.6474 0.4319 0.093 Uiso 1 1 calc R
H22C H 0.4820 0.6722 0.5088 0.093 Uiso 1 1 calc R
C23 C 0.3965(17) 0.542(2) 0.5608(12) 0.056(7) Uani 1 1 d .
H23A H 0.4168 0.5840 0.5979 0.085 Uiso 1 1 calc R
H23B H 0.4457 0.5031 0.5432 0.085 Uiso 1 1 calc R
H23C H 0.3514 0.4972 0.5781 0.085 Uiso 1 1 calc R
C24 C 0.2213(12) 0.4677(14) 0.4791(11) 0.035(4) Uani 1 1 d .
H24A H 0.2459 0.4312 0.5190 0.042 Uiso 1 1 calc R
C25 C 0.1817(13) 0.3923(15) 0.4288(13) 0.049(6) Uani 1 1 d .
H25A H 0.1325 0.3590 0.4507 0.073 Uiso 1 1 calc R
H25B H 0.2262 0.3441 0.4163 0.073 Uiso 1 1 calc R
H25C H 0.1614 0.4262 0.3876 0.073 Uiso 1 1 calc R
C26 C 0.1521(13) 0.5395(17) 0.5061(14) 0.049(6) Uani 1 1 d .
H26A H 0.1072 0.5032 0.5312 0.073 Uiso 1 1 calc R
H26B H 0.1252 0.5740 0.4676 0.073 Uiso 1 1 calc R
H26C H 0.1798 0.5870 0.5367 0.073 Uiso 1 1 calc R
C27 C 0.4721(14) 0.5992(15) 0.2442(12) 0.044(5) Uani 1 1 d .
H27A H 0.5088 0.5439 0.2270 0.053 Uiso 1 1 calc R
C28 C 0.5272(12) 0.6510(12) 0.2956(11) 0.031(4) Uani 1 1 d .
H28A H 0.5819 0.6718 0.2741 0.047 Uiso 1 1 calc R
H28B H 0.5400 0.6068 0.3337 0.047 Uiso 1 1 calc R
H28C H 0.4958 0.7086 0.3127 0.047 Uiso 1 1 calc R
C29 C 0.4527(16) 0.6618(16) 0.1817(10) 0.051(6) Uani 1 1 d .
H29A H 0.5067 0.6921 0.1654 0.077 Uiso 1 1 calc R
H29B H 0.4107 0.7129 0.1940 0.077 Uiso 1 1 calc R
H29C H 0.4281 0.6206 0.1455 0.077 Uiso 1 1 calc R
C30 C 0.3137(11) 0.4901(16) 0.2142(11) 0.037(5) Uani 1 1 d .
H30A H 0.3002 0.5448 0.1820 0.044 Uiso 1 1 calc R
C31 C 0.2279(12) 0.4493(14) 0.2393(12) 0.039(5) Uani 1 1 d .
H31A H 0.1986 0.4150 0.2017 0.059 Uiso 1 1 calc R
H31B H 0.1909 0.5030 0.2554 0.059 Uiso 1 1 calc R
H31C H 0.2386 0.4034 0.2769 0.059 Uiso 1 1 calc R
C32 C 0.3660(15) 0.4145(14) 0.1750(9) 0.040(5) Uani 1 1 d .
H32A H 0.3321 0.3917 0.1356 0.059 Uiso 1 1 calc R
H32B H 0.3791 0.3589 0.2050 0.059 Uiso 1 1 calc R
H32C H 0.4206 0.4440 0.1590 0.059 Uiso 1 1 calc R

loop_
_atom_site_aniso_label
_atom_site_aniso_U_11
_atom_site_aniso_U_22
_atom_site_aniso_U_33
_atom_site_aniso_U_23
_atom_site_aniso_U_13
_atom_site_aniso_U_12
Pt1 0.0267(3) 0.0253(3) 0.0203(3) -0.0019(3) -0.0013(3) -0.0010(2)
P1 0.029(2) 0.040(3) 0.018(2) 0.0026(19) 0.0013(18) -0.003(2)
P2 0.029(2) 0.023(2) 0.024(2) -0.0007(17) 0.0004(19) -0.0024(18)
S1 0.030(2) 0.026(2) 0.033(2) -0.0025(18) 0.0028(19) -0.0087(18)
C1 0.051(12) 0.020(8) 0.042(11) -0.003(7) -0.022(9) 0.005(8)
C2 0.048(12) 0.036(11) 0.030(11) 0.002(9) -0.009(9) -0.002(9)
C3 0.044(11) 0.049(12) 0.063(17) 0.028(11) 0.018(11) -0.004(9)
C4 0.022(9) 0.076(16) 0.025(10) 0.011(10) -0.003(8) 0.000(10)
C5 0.049(9) 0.063(10) 0.022(7) 0.015(7) -0.011(6) 0.004(7)
C6 0.049(9) 0.063(10) 0.022(7) 0.015(7) -0.011(6) 0.004(7)
C7 0.064(16) 0.090(19) 0.032(14) 0.010(13) -0.017(11) 0.005(14)
C8 0.019(8) 0.061(13) 0.025(9) 0.005(9) 0.001(7) -0.006(8)
C9 0.041(11) 0.029(10) 0.036(11) -0.014(8) -0.008(9) 0.008(8)
C10 0.069(18) 0.08(2) 0.069(19) 0.029(16) 0.043(15) 0.004(15)
C11 0.036(10) 0.024(9) 0.031(10) -0.003(7) -0.003(8) -0.005(7)
C12 0.011(8) 0.036(10) 0.043(11) 0.008(8) 0.000(7) 0.007(7)
C13 0.057(12) 0.041(11) 0.023(9) -0.011(8) 0.010(8) -0.001(9)
C14 0.045(10) 0.019(8) 0.010(8) 0.007(6) 0.004(7) 0.006(7)
C15 0.047(11) 0.041(11) 0.024(9) -0.011(8) -0.002(8) 0.012(9)
C16 0.050(12) 0.030(10) 0.030(10) 0.007(8) -0.008(9) 0.009(9)
Pt2 0.0215(3) 0.0239(3) 0.0235(3) 0.0007(3) 0.0004(3) 0.0017(2)
P3 0.026(2) 0.032(2) 0.028(3) -0.004(2) -0.0003(19) 0.0064(19)
P4 0.027(2) 0.023(2) 0.025(2) 0.0022(17) 0.0002(18) 0.0017(17)
S2 0.031(2) 0.023(2) 0.031(2) -0.0011(17) 0.0048(19) 0.0043(18)
C17 0.040(10) 0.035(10) 0.030(10) -0.007(7) -0.008(8) 0.014(8)
C18 0.065(14) 0.039(11) 0.019(9) 0.001(8) -0.005(9) -0.020(10)
C19 0.031(8) 0.030(8) 0.046(10) -0.015(11) 0.006(9) 0.006(7)
C20 0.050(12) 0.019(9) 0.036(11) 0.017(8) -0.004(9) -0.005(8)
C21 0.027(9) 0.022(8) 0.058(13) -0.007(8) 0.001(9) 0.007(7)
C22 0.070(16) 0.063(15) 0.054(15) -0.012(12) 0.033(13) -0.016(13)
C23 0.074(17) 0.074(16) 0.021(11) -0.015(10) -0.012(10) 0.026(13)
C24 0.030(10) 0.034(10) 0.042(11) -0.004(9) 0.009(8) 0.001(8)
C25 0.038(12) 0.032(11) 0.076(17) -0.019(11) 0.014(11) -0.008(9)
C26 0.018(9) 0.052(13) 0.075(18) -0.012(12) 0.004(10) 0.010(9)
C27 0.043(12) 0.036(11) 0.053(14) 0.007(10) 0.015(10) 0.004(9)
C28 0.027(9) 0.014(8) 0.054(13) -0.015(8) 0.000(8) -0.002(7)
C29 0.075(16) 0.052(13) 0.027(10) 0.016(9) 0.014(10) 0.004(11)
C30 0.021(8) 0.052(13) 0.037(12) 0.014(9) -0.002(8) 0.000(8)
C31 0.029(10) 0.039(11) 0.050(13) -0.011(9) -0.016(9) -0.006(8)
C32 0.062(14) 0.033(10) 0.024(10) -0.010(7) -0.015(9) 0.004(9)

loop_
_atom_type_symbol
_atom_type_description
_atom_type_scat_dispersion_real
_atom_type_scat_dispersion_imag
_atom_type_scat_source
C C 0.0033 0.0016 'International Tables Vol C Tables 4.2.6.8 and 6.1.1.4'
H H 0.0000 0.0000 'International Tables Vol C Tables 4.2.6.8 and 6.1.1.4'
P P 0.1023 0.0942 'International Tables Vol C Tables 4.2.6.8 and 6.1.1.4'
S S 0.1246 0.1234 'International Tables Vol C Tables 4.2.6.8 and 6.1.1.4'
Pt Pt -1.7033 8.3905 'International Tables Vol C Tables 4.2.6.8 and 6.1.1.4'

loop_
_geom_angle_atom_site_label_1
_geom_angle_atom_site_label_2
_geom_angle_atom_site_label_3
_geom_angle
C2 Pt1 P1 89.9(6)
C2 Pt1 P2 174.8(6)
P1 Pt1 P2 87.17(17)
C2 Pt1 S1 92.8(6)
P1 Pt1 S1 174.95(17)
P2 Pt1 S1 90.41(16)
C3 P1 C8 106.1(10)
C3 P1 C5 102.2(10)
C8 P1 C5 103.4(10)
C3 P1 Pt1 109.3(7)
C8 P1 Pt1 118.4(6)
C5 P1 Pt1 115.8(8)
C4 P2 C11 105.3(9)
C4 P2 C14 101.7(8)
C11 P2 C14 103.8(8)
C4 P2 Pt1 108.1(7)
C11 P2 Pt1 117.4(6)
C14 P2 Pt1 118.7(6)
C1 S1 Pt1 111.1(7)
S1 C1 H1A 109.5
S1 C1 H1B 109.5
H1A C1 H1B 109.5
S1 C1 H1C 109.5
H1A C1 H1C 109.5
H1B C1 H1C 109.5
Pt1 C2 H2A 109.5
Pt1 C2 H2B 109.5
H2A C2 H2B 109.5
Pt1 C2 H2C 109.5
H2A C2 H2C 109.5
H2B C2 H2C 109.5
C4 C3 P1 114.9(15)
C4 C3 H3A 108.6
P1 C3 H3A 108.6
C4 C3 H3B 108.6
P1 C3 H3B 108.6
H3A C3 H3B 107.5
C3 C4 P2 112.8(17)
C3 C4 H4A 109.0
P2 C4 H4A 109.0
C3 C4 H4B 109.0
P2 C4 H4B 109.0
H4A C4 H4B 107.8
C6 C5 C7 111.4(19)
C6 C5 P1 110.2(14)
C7 C5 P1 110.6(16)
C6 C5 H5A 108.2
C7 C5 H5A 108.2
P1 C5 H5A 108.2
C5 C6 H6A 109.5
C5 C6 H6B 109.5
H6A C6 H6B 109.5
C5 C6 H6C 109.5
H6A C6 H6C 109.5
H6B C6 H6C 109.5
C5 C7 H7A 109.5
C5 C7 H7B 109.5
H7A C7 H7B 109.5
C5 C7 H7C 109.5
H7A C7 H7C 109.5
H7B C7 H7C 109.5
C9 C8 C10 107.9(18)
C9 C8 P1 110.8(13)
C10 C8 P1 112.9(16)
C9 C8 H8A 108.3
C10 C8 H8A 108.3
P1 C8 H8A 108.3
C8 C9 H9A 109.5
C8 C9 H9B 109.5
H9A C9 H9B 109.5
C8 C9 H9C 109.5
H9A C9 H9C 109.5
H9B C9 H9C 109.5
C8 C10 H10A 109.5
C8 C10 H10B 109.5
H10A C10 H10B 109.5
C8 C10 H10C 109.5
H10A C10 H10C 109.5
H10B C10 H10C 109.5
C12 C11 C13 113.4(16)
C12 C11 P2 108.3(13)
C13 C11 P2 116.3(13)
C12 C11 H11A 106.0
C13 C11 H11A 106.0
P2 C11 H11A 106.0
C11 C12 H12A 109.5
C11 C12 H12B 109.5
H12A C12 H12B 109.5
C11 C12 H12C 109.5
H12A C12 H12C 109.5
H12B C12 H12C 109.5
C11 C13 H13A 109.5
C11 C13 H13B 109.5
H13A C13 H13B 109.5
C11 C13 H13C 109.5
H13A C13 H13C 109.5
H13B C13 H13C 109.5
C15 C14 C16 108.8(14)
C15 C14 P2 111.8(12)
C16 C14 P2 107.2(12)
C15 C14 H14A 109.7
C16 C14 H14A 109.7
P2 C14 H14A 109.7
C14 C15 H15A 109.5
C14 C15 H15B 109.5
H15A C15 H15B 109.5
C14 C15 H15C 109.5
H15A C15 H15C 109.5
H15B C15 H15C 109.5
C14 C16 H16A 109.5
C14 C16 H16B 109.5
H16A C16 H16B 109.5
C14 C16 H16C 109.5
H16A C16 H16C 109.5
H16B C16 H16C 109.5
C18 Pt2 P3 91.5(6)
C18 Pt2 P4 174.2(6)
P3 Pt2 P4 86.69(17)
C18 Pt2 S2 91.5(6)
P3 Pt2 S2 173.51(17)
P4 Pt2 S2 90.89(16)
C19 P3 C21 104.3(9)
C19 P3 C24 104.4(9)
C21 P3 C24 101.8(9)
C19 P3 Pt2 110.5(7)
C21 P3 Pt2 116.4(6)
C24 P3 Pt2 117.9(6)
C20 P4 C27 104.2(9)
C20 P4 C30 105.3(10)
C27 P4 C30 105.2(10)
C20 P4 Pt2 107.6(6)
C27 P4 Pt2 116.5(7)
C30 P4 Pt2 116.7(7)
C17 S2 Pt2 111.5(6)
S2 C17 H17A 109.5
S2 C17 H17B 109.5
H17A C17 H17B 109.5
S2 C17 H17C 109.5
H17A C17 H17C 109.5
H17B C17 H17C 109.5
Pt2 C18 H18A 109.5
Pt2 C18 H18B 109.5
H18A C18 H18B 109.5
Pt2 C18 H18C 109.5
H18A C18 H18C 109.5
H18B C18 H18C 109.5
C20 C19 P3 112.3(12)
C20 C19 H19A 109.1
P3 C19 H19A 109.1
C20 C19 H19B 109.1
P3 C19 H19B 109.1
H19A C19 H19B 107.9
C19 C20 P4 114.1(11)
C19 C20 H20A 108.7
P4 C20 H20A 108.7
C19 C20 H20B 108.7
P4 C20 H20B 108.7
H20A C20 H20B 107.6
C23 C21 C22 108(2)
C23 C21 P3 112.5(14)
C22 C21 P3 111.0(16)
C23 C21 H21A 108.5
C22 C21 H21A 108.5
P3 C21 H21A 108.5
C21 C22 H22A 109.5
C21 C22 H22B 109.5
H22A C22 H22B 109.5
C21 C22 H22C 109.5
H22A C22 H22C 109.5
H22B C22 H22C 109.5
C21 C23 H23A 109.5
C21 C23 H23B 109.5
H23A C23 H23B 109.5
C21 C23 H23C 109.5
H23A C23 H23C 109.5
H23B C23 H23C 109.5
C26 C24 C25 111.8(17)
C26 C24 P3 112.6(14)
C25 C24 P3 107.9(14)
C26 C24 H24A 108.1
C25 C24 H24A 108.1
P3 C24 H24A 108.1
C24 C25 H25A 109.5
C24 C25 H25B 109.5
H25A C25 H25B 109.5
C24 C25 H25C 109.5
H25A C25 H25C 109.5
H25B C25 H25C 109.5
C24 C26 H26A 109.5
C24 C26 H26B 109.5
H26A C26 H26B 109.5
C24 C26 H26C 109.5
H26A C26 H26C 109.5
H26B C26 H26C 109.5
C28 C27 C29 112.6(18)
C28 C27 P4 111.2(15)
C29 C27 P4 115.9(17)
C28 C27 H27A 105.4
C29 C27 H27A 105.4
P4 C27 H27A 105.4
C27 C28 H28A 109.5
C27 C28 H28B 109.5
H28A C28 H28B 109.5
C27 C28 H28C 109.5
H28A C28 H28C 109.5
H28B C28 H28C 109.5
C27 C29 H29A 109.5
C27 C29 H29B 109.5
H29A C29 H29B 109.5
C27 C29 H29C 109.5
H29A C29 H29C 109.5
H29B C29 H29C 109.5
C31 C30 C32 112.0(18)
C31 C30 P4 111.3(15)
C32 C30 P4 111.0(13)
C31 C30 H30A 107.4
C32 C30 H30A 107.4
P4 C30 H30A 107.4
C30 C31 H31A 109.5
C30 C31 H31B 109.5
H31A C31 H31B 109.5
C30 C31 H31C 109.5
H31A C31 H31C 109.5
H31B C31 H31C 109.5
C30 C32 H32A 109.5
C30 C32 H32B 109.5
H32A C32 H32B 109.5
C30 C32 H32C 109.5
H32A C32 H32C 109.5
H32B C32 H32C 109.5

loop_
_geom_bond_atom_site_label_1
_geom_bond_atom_site_label_2
_geom_bond_distance
Pt1 C2 2.13(2)
Pt1 P1 2.225(5)
Pt1 P2 2.276(4)
Pt1 S1 2.340(5)
P1 C3 1.82(3)
P1 C8 1.83(2)
P1 C5 1.872(19)
P2 C4 1.83(2)
P2 C11 1.846(19)
P2 C14 1.865(17)
S1 C1 1.833(17)
C1 H1A 0.9800
C1 H1B 0.9800
C1 H1C 0.9800
C2 H2A 0.9800
C2 H2B 0.9800
C2 H2C 0.9800
C3 C4 1.50(3)
C3 H3A 0.9900
C3 H3B 0.9900
C4 H4A 0.9900
C4 H4B 0.9900
C5 C6 1.50(3)
C5 C7 1.54(3)
C5 H5A 1.0000
C6 H6A 0.9800
C6 H6B 0.9800
C6 H6C 0.9800
C7 H7A 0.9800
C7 H7B 0.9800
C7 H7C 0.9800
C8 C9 1.52(3)
C8 C10 1.55(3)
C8 H8A 1.0000
C9 H9A 0.9800
C9 H9B 0.9800
C9 H9C 0.9800
C10 H10A 0.9800
C10 H10B 0.9800
C10 H10C 0.9800
C11 C12 1.50(2)
C11 C13 1.53(2)
C11 H11A 1.0000
C12 H12A 0.9800
C12 H12B 0.9800
C12 H12C 0.9800
C13 H13A 0.9800
C13 H13B 0.9800
C13 H13C 0.9800
C14 C15 1.53(3)
C14 C16 1.57(3)
C14 H14A 1.0000
C15 H15A 0.9800
C15 H15B 0.9800
C15 H15C 0.9800
C16 H16A 0.9800
C16 H16B 0.9800
C16 H16C 0.9800
Pt2 C18 2.15(2)
Pt2 P3 2.231(5)
Pt2 P4 2.286(4)
Pt2 S2 2.346(4)
P3 C19 1.82(2)
P3 C21 1.82(2)
P3 C24 1.860(19)
P4 C20 1.83(2)
P4 C27 1.83(2)
P4 C30 1.83(2)
S2 C17 1.799(18)
C17 H17A 0.9800
C17 H17B 0.9800
C17 H17C 0.9800
C18 H18A 0.9800
C18 H18B 0.9800
C18 H18C 0.9800
C19 C20 1.51(3)
C19 H19A 0.9900
C19 H19B 0.9900
C20 H20A 0.9900
C20 H20B 0.9900
C21 C23 1.52(3)
C21 C22 1.57(3)
C21 H21A 1.0000
C22 H22A 0.9800
C22 H22B 0.9800
C22 H22C 0.9800
C23 H23A 0.9800
C23 H23B 0.9800
C23 H23C 0.9800
C24 C26 1.54(3)
C24 C25 1.55(3)
C24 H24A 1.0000
C25 H25A 0.9800
C25 H25B 0.9800
C25 H25C 0.9800
C26 H26A 0.9800
C26 H26B 0.9800
C26 H26C 0.9800
C27 C28 1.49(3)
C27 C29 1.52(3)
C27 H27A 1.0000
C28 H28A 0.9800
C28 H28B 0.9800
C28 H28C 0.9800
C29 H29A 0.9800
C29 H29B 0.9800
C29 H29C 0.9800
C30 C31 1.51(3)
C30 C32 1.52(3)
C30 H30A 1.0000
C31 H31A 0.9800
C31 H31B 0.9800
C31 H31C 0.9800
C32 H32A 0.9800
C32 H32B 0.9800
C32 H32C 0.9800

loop_
_geom_torsion_atom_site_label_1
_geom_torsion_atom_site_label_2
_geom_torsion_atom_site_label_3
_geom_torsion_atom_site_label_4
_geom_torsion
C2 Pt1 P1 C3 -170.5(10)
P2 Pt1 P1 C3 5.1(8)
S1 Pt1 P1 C3 67(2)
C2 Pt1 P1 C8 -48.9(9)
P2 Pt1 P1 C8 126.7(7)
S1 Pt1 P1 C8 -171.8(19)
C2 Pt1 P1 C5 74.7(10)
P2 Pt1 P1 C5 -109.7(8)
S1 Pt1 P1 C5 -48(2)
C2 Pt1 P2 C4 66(6)
P1 Pt1 P2 C4 9.5(7)
S1 Pt1 P2 C4 -166.1(7)
C2 Pt1 P2 C11 -175(6)
P1 Pt1 P2 C11 128.4(7)
S1 Pt1 P2 C11 -47.2(7)
C2 Pt1 P2 C14 -49(6)
P1 Pt1 P2 C14 -105.5(6)
S1 Pt1 P2 C14 78.9(6)
C2 Pt1 S1 C1 5.3(8)
P1 Pt1 S1 C1 128(2)
P2 Pt1 S1 C1 -170.6(6)
C8 P1 C3 C4 -151.7(15)
C5 P1 C3 C4 100.3(17)
Pt1 P1 C3 C4 -23.0(18)
P1 C3 C4 P2 32(2)
C11 P2 C4 C3 -152.1(15)
C14 P2 C4 C3 99.9(16)
Pt1 P2 C4 C3 -25.8(17)
C3 P1 C5 C6 -65.7(18)
C8 P1 C5 C6 -175.9(15)
Pt1 P1 C5 C6 52.9(17)
C3 P1 C5 C7 170.6(17)
C8 P1 C5 C7 60.5(19)
Pt1 P1 C5 C7 -70.7(18)
C3 P1 C8 C9 79.4(15)
C5 P1 C8 C9 -173.4(14)
Pt1 P1 C8 C9 -43.7(15)
C3 P1 C8 C10 -42(2)
C5 P1 C8 C10 65.4(19)
Pt1 P1 C8 C10 -164.9(16)
C4 P2 C11 C12 68.7(14)
C14 P2 C11 C12 175.1(12)
Pt1 P2 C11 C12 -51.7(13)
C4 P2 C11 C13 -60.4(16)
C14 P2 C11 C13 46.0(16)
Pt1 P2 C11 C13 179.2(12)
C4 P2 C14 C15 -64.5(15)
C11 P2 C14 C15 -173.7(13)
Pt1 P2 C14 C15 53.9(14)
C4 P2 C14 C16 176.3(13)
C11 P2 C14 C16 67.2(13)
Pt1 P2 C14 C16 -65.3(13)
C18 Pt2 P3 C19 -167.8(8)
P4 Pt2 P3 C19 6.7(6)
S2 Pt2 P3 C19 74.9(17)
C18 Pt2 P3 C21 73.5(9)
P4 Pt2 P3 C21 -112.0(8)
S2 Pt2 P3 C21 -43.8(18)
C18 Pt2 P3 C24 -47.9(10)
P4 Pt2 P3 C24 126.6(8)
S2 Pt2 P3 C24 -165.2(16)
C18 Pt2 P4 C20 81(6)
P3 Pt2 P4 C20 9.0(7)
S2 Pt2 P4 C20 -165.0(7)
C18 Pt2 P4 C27 -163(6)
P3 Pt2 P4 C27 125.5(8)
S2 Pt2 P4 C27 -48.5(8)
C18 Pt2 P4 C30 -37(6)
P3 Pt2 P4 C30 -109.1(7)
S2 Pt2 P4 C30 77.0(7)
C18 Pt2 S2 C17 2.5(9)
P3 Pt2 S2 C17 119.8(16)
P4 Pt2 S2 C17 -172.2(7)
C21 P3 C19 C20 100.9(15)
C24 P3 C19 C20 -152.6(14)
Pt2 P3 C19 C20 -24.9(15)
P3 C19 C20 P4 33.5(19)
C27 P4 C20 C19 -151.4(16)
C30 P4 C20 C19 98.1(16)
Pt2 P4 C20 C19 -27.1(16)
C19 P3 C21 C23 172.4(16)
C24 P3 C21 C23 64.0(17)
Pt2 P3 C21 C23 -65.6(17)
C19 P3 C21 C22 -66.7(17)
C24 P3 C21 C22 -175.1(16)
Pt2 P3 C21 C22 55.3(17)
C19 P3 C24 C26 -45.5(18)
C21 P3 C24 C26 62.8(18)
Pt2 P3 C24 C26 -168.5(13)
C19 P3 C24 C25 78.4(16)
C21 P3 C24 C25 -173.3(14)
Pt2 P3 C24 C25 -44.6(17)
C20 P4 C27 C28 65.1(16)
C30 P4 C27 C28 175.7(14)
Pt2 P4 C27 C28 -53.2(16)
C20 P4 C27 C29 -65.2(18)
C30 P4 C27 C29 45.4(18)
Pt2 P4 C27 C29 176.5(14)
C20 P4 C30 C31 -63.8(16)
C27 P4 C30 C31 -173.6(14)
Pt2 P4 C30 C31 55.4(16)
C20 P4 C30 C32 170.7(14)
C27 P4 C30 C32 61.0(17)
Pt2 P4 C30 C32 -70.0(15)
